data_7710157
loop_
_publ_author_name
'Merschel, Arne'
'Vishnevskiy, Yury V.'
'Neumann, Beate'
'Stammler, Georg'
'Ghadwal, Rajendra S.'

_publ_section_title
;
 Crystalline phosphino-functionalized mesoionic olefins (p-MIOs)
;
_journal_name_full 'Dalton Transactions'
_journal_paper_doi 10.1039/D2DT01314B
_journal_year 2022
_chemical_formula_moiety 'C52 H56 B Cl N2 P, C6 H5 B Cl3, 0.35(C H2 Cl2)'
_chemical_formula_sum 'C58.35 H61.71 B2 Cl4.7 N2 P'
_chemical_formula_weight 1010.44
_space_group_crystal_system triclinic
_space_group_IT_number 2
_space_group_name_Hall '-P 1'
_space_group_name_H-M_alt 'P -1'
_atom_sites_solution_hydrogens geom
_atom_sites_solution_primary dual
_audit_creation_date 2021-02-19
_audit_creation_method
;
Olex2 1.3-ac4
(compiled 2019.04.23 svn.r3594 for Rigaku Oxford Diffraction, GUI svn.r5739)
;
_audit_update_record
;
2021-11-12 deposited with the CCDC.	2022-05-02 downloaded from the CCDC.
;
_cell_angle_alpha 83.088(3)
_cell_angle_beta 75.067(3)
_cell_angle_gamma 80.567(3)
_cell_formula_units_Z 2
_cell_length_a 11.6389(3)
_cell_length_b 15.0221(5)
_cell_length_c 15.9346(5)
_cell_measurement_reflns_used 28912
_cell_measurement_temperature 100.01(10)
_cell_measurement_theta_max 76.3960
_cell_measurement_theta_min 2.8430
_cell_volume 2646.59(15)
_computing_cell_refinement 'CrysAlisPro 1.171.40.84a (Rigaku OD, 2020)'
_computing_data_collection 'CrysAlisPro 1.171.40.84a (Rigaku OD, 2020)'
_computing_data_reduction 'CrysAlisPro 1.171.40.84a (Rigaku OD, 2020)'
_computing_molecular_graphics 'Olex2 (Dolomanov et al., 2009)'
_computing_publication_material 'Olex2 (Dolomanov et al., 2009)'
_computing_structure_refinement 'ShelXL (Sheldrick, 2015)'
_computing_structure_solution 'ShelXT (Sheldrick, 2015)'
_diffrn_ambient_environment N~2~
_diffrn_ambient_temperature 100.01(10)
_diffrn_detector 'CCD plate'
_diffrn_detector_area_resol_mean 5.3114
_diffrn_detector_type Atlas
_diffrn_measured_fraction_theta_full 1.000
_diffrn_measured_fraction_theta_max 0.985
_diffrn_measurement_details
;
List of Runs (angles in degrees, time in seconds):

  # Type    Start    End  Width  t~exp~   \w     \q     \k     \f   Frames
#--------------------------------------------------------------------------
  1  \w    -59.00  28.00   1.00    3.86    --  -38.50  38.00  30.00   87
  2  \w    -59.00  32.00   1.00    3.86    --  -38.50  38.00 120.00   91
  3  \w    -68.00 -15.00   1.00    3.86    --  -38.50 -66.00  37.06   53
  4  \w    -58.00  31.00   1.00    3.86    --  -38.50  38.00-150.00   89
  5  \w    -54.00  27.00   1.00    3.86    --  -38.50  38.00 -60.00   81
  6  \w     19.00  99.00   1.00    3.86    --   42.70  57.00-120.00   80
  7  \w     22.00  59.00   1.00    3.86    --   42.70  38.00   0.00   37
  8  \w     54.00  89.00   1.00    3.86    --   42.70-125.00  90.00   35
  9  \w     13.00  42.00   1.00    3.86    --   42.70  78.00 126.29   29
 10  \w     42.00  87.00   1.00    3.86    --   42.70-125.00 -90.00   45
 11  \w     56.00 101.00   1.00    3.86    --   42.70  57.00  30.00   45
 12  \w     11.00  39.00   1.00    3.86    --   42.70  82.00-162.63   28
 13  \w     12.00  42.00   1.00    3.86    --   42.70  80.00 -35.69   30
 14  \w     11.00  42.00   1.00    3.86    --   42.70  82.00 -83.24   31
 15  \w     18.00  46.00   1.00    3.86    --   42.70  57.00  30.00   28
 16  \w     18.00  98.00   1.00    3.86    --   42.70  57.00 150.00   80
 17  \w     64.00  91.00   1.00    3.86    --   42.70  38.00 120.00   27
 18  \w     24.00  57.00   1.00    3.86    --   42.70  38.00 120.00   33
 19  \w     12.00  42.00   1.00    3.86    --   42.70  79.00  51.60   30
 20  \w     85.00 178.00   1.00   14.50    --  111.00  59.00 140.02   93
 21  \w     85.00 111.00   1.00   14.50    --  111.00  59.00 -66.32   26
 22  \w     83.00 110.00   1.00   14.50    --  111.00  69.00 103.12   27
 23  \w     90.00 169.00   1.00   14.50    --  111.00  45.00 -60.00   79
 24  \w     83.00 113.00   1.00   14.50    --  111.00  69.00 -63.36   30
 25  \w    114.00 141.00   1.00   14.50    --  111.00 -77.00   0.00   27
 26  \w     89.00 122.00   1.00   14.50    --  111.00  45.00  30.00   33
 27  \w     31.00 106.00   1.00   14.50    --  111.00 -94.00-120.00   75
 28  \w     83.00 122.00   1.00   14.50    --  111.00  70.00 -47.25   39
 29  \w     42.00 111.00   1.00   14.50    --  111.00-125.00-180.00   69
 30  \w     42.00 113.00   1.00   14.50    --  111.00-125.00-120.00   71
 31  \w     47.00  90.00   1.00   14.50    --  111.00 -77.00   0.00   43
 32  \w     85.00 178.00   1.00   14.50    --  111.00  61.00-131.14   93
 33  \w     87.00 114.00   1.00   14.50    --  111.00  55.00 175.95   27
 34  \w     85.00 174.00   1.00   14.50    --  111.00  62.00  76.17   89
 35  \w     38.00 109.00   1.00   14.50    --  111.00-111.00  99.02   71
 36  \w    120.00 178.00   1.00   14.50    --  111.00  68.00  25.85   58
 37  \w    117.00 152.00   1.00   14.50    --  111.00  71.00-149.03   35
 38  \w     83.00 109.00   1.00   14.50    --  111.00  68.00  25.85   26
 39  \w     85.00 162.00   1.00   14.50    --  111.00  61.00 120.00   77
 40  \w    122.00 174.00   1.00   14.50    --  111.00  61.00-180.00   52
 41  \w     87.00 113.00   1.00   14.50    --  111.00  54.00  26.45   26
 42  \w     85.00 111.00   1.00   14.50    --  111.00  61.00-120.00   26
 43  \w    137.00 178.00   1.00   14.50    --  111.00  61.00-120.00   41
 44  \w     32.00  79.00   1.00   14.50    --  111.00 -94.00   0.00   47
 45  \w     82.00 107.00   1.00   14.50    --  111.00 -94.00   0.00   25
 46  \w     82.00 114.00   1.00   14.50    --  111.00  71.00-149.03   32
 47  \w     90.00 115.00   1.00   14.50    --  111.00  45.00  60.00   25
 48  \w     85.00 111.00   1.00   14.50    --  111.00  61.00   0.00   26
 49  \w     85.00 112.00   1.00   14.50    --  111.00  61.00  90.00   27
 50  \w    142.00 178.00   1.00   14.50    --  111.00  71.00  87.38   36
 51  \w     85.00 120.00   1.00   14.50    --  111.00  61.00-180.00   35
 52  \w     89.00 172.00   1.00   14.50    --  111.00  45.00   0.00   83
 53  \w     82.00 108.00   1.00   14.50    --  111.00  72.00-161.38   26
 54  \w     82.00 108.00   1.00   14.50    --  111.00  73.00-103.64   26
 55  \w     85.00 163.00   1.00   14.50    --  111.00  61.00 -30.00   78
 56  \w     89.00 115.00   1.00   14.50    --  111.00  45.00-150.00   26
 57  \w    145.00 170.00   1.00   14.50    --  111.00  56.00 168.11   25
 58  \w    123.00 156.00   1.00   14.50    --  111.00  61.00  60.00   33
 59  \w     85.00 111.00   1.00   14.50    --  111.00  61.00  60.00   26
 60  \w    146.00 175.00   1.00   14.50    --  111.00  49.00 -93.75   29
 61  \w     33.00 107.00   1.00   14.50    --  111.00 -94.00 -60.00   74
 62  \w     85.00 111.00   1.00   14.50    --  111.00  61.00 150.00   26
 63  \w     42.00  91.00   1.00   14.50    --  111.00-125.00-150.00   49
 64  \w     88.00 114.00   1.00   14.50    --  111.00  49.00 -93.75   26
 65  \w     86.00 112.00   1.00   14.50    --  111.00  56.00 168.11   26
 66  \w     87.00 114.00   1.00   14.50    --  111.00  54.00-151.61   27
 67  \w     82.00 108.00   1.00   14.50    --  111.00  71.00  87.38   26
;
_diffrn_measurement_device 'four-circle diffractometer'
_diffrn_measurement_device_type 'SuperNova, Dual, Cu at home/near, Atlas'
_diffrn_measurement_method '\w scans'
_diffrn_orient_matrix_type 'CrysAlisPro convention (1999,Acta A55,543-557)'
_diffrn_orient_matrix_UB_11 -0.0557516000
_diffrn_orient_matrix_UB_12 0.0436250000
_diffrn_orient_matrix_UB_13 0.0866438000
_diffrn_orient_matrix_UB_21 0.1254108000
_diffrn_orient_matrix_UB_22 0.0162882000
_diffrn_orient_matrix_UB_23 0.0046654000
_diffrn_orient_matrix_UB_31 -0.0172437000
_diffrn_orient_matrix_UB_32 0.0933387000
_diffrn_orient_matrix_UB_33 -0.0505038000
_diffrn_radiation_monochromator mirror
_diffrn_radiation_probe x-ray
_diffrn_radiation_type 'Cu K\a'
_diffrn_radiation_wavelength 1.54184
_diffrn_reflns_av_R_equivalents 0.0305
_diffrn_reflns_av_unetI/netI 0.0218
_diffrn_reflns_Laue_measured_fraction_full 1.000
_diffrn_reflns_Laue_measured_fraction_max 0.985
_diffrn_reflns_limit_h_max 14
_diffrn_reflns_limit_h_min -14
_diffrn_reflns_limit_k_max 18
_diffrn_reflns_limit_k_min -18
_diffrn_reflns_limit_l_max 20
_diffrn_reflns_limit_l_min -20
_diffrn_reflns_number 51224
_diffrn_reflns_point_group_measured_fraction_full 1.000
_diffrn_reflns_point_group_measured_fraction_max 0.985
_diffrn_reflns_theta_full 67.684
_diffrn_reflns_theta_max 76.949
_diffrn_reflns_theta_min 2.880
_diffrn_source 'micro-focus sealed X-ray tube'
_diffrn_source_type 'SuperNova (Cu) X-ray Source'
_exptl_absorpt_coefficient_mu 2.944
_exptl_absorpt_correction_T_max 1.000
_exptl_absorpt_correction_T_min 0.631
_exptl_absorpt_correction_type gaussian
_exptl_absorpt_process_details
;
CrysAlisPro 1.171.40.84a (Rigaku Oxford Diffraction, 2020)
Numerical absorption correction based on gaussian integration over
a multifaceted crystal model
Empirical absorption correction using spherical harmonics,
implemented in SCALE3 ABSPACK scaling algorithm.
;
_exptl_crystal_colour 'clear colourless'
_exptl_crystal_colour_lustre clear
_exptl_crystal_colour_primary colourless
_exptl_crystal_density_diffrn 1.268
_exptl_crystal_description needle
_exptl_crystal_F_000 1062
_exptl_crystal_size_max 0.18
_exptl_crystal_size_mid 0.079
_exptl_crystal_size_min 0.033
_refine_diff_density_max 0.419
_refine_diff_density_min -0.399
_refine_diff_density_rms 0.049
_refine_ls_extinction_method none
_refine_ls_goodness_of_fit_ref 1.072
_refine_ls_hydrogen_treatment constr
_refine_ls_matrix_type full
_refine_ls_number_parameters 640
_refine_ls_number_reflns 11005
_refine_ls_number_restraints 22
_refine_ls_restrained_S_all 1.072
_refine_ls_R_factor_all 0.0397
_refine_ls_R_factor_gt 0.0367
_refine_ls_shift/su_max 0.002
_refine_ls_shift/su_mean 0.000
_refine_ls_structure_factor_coef Fsqd
_refine_ls_weighting_details 'w=1/[\s^2^(Fo^2^)+(0.0484P)^2^+1.2151P] where P=(Fo^2^+2Fc^2^)/3'
_refine_ls_weighting_scheme calc
_refine_ls_wR_factor_gt 0.0947
_refine_ls_wR_factor_ref 0.0974
_reflns_Friedel_coverage 0.000
_reflns_number_gt 10119
_reflns_number_total 11005
_reflns_threshold_expression 'I > 2\s(I)'
_cod_data_source_file d2dt01314b2.cif
_cod_data_source_block compound_6
_cod_original_cell_volume 2646.59(14)
_cod_original_formula_sum 'C58.35 H61.71 B2 Cl4.70 N2 P'
_cod_database_code 7710157
_shelx_shelxl_version_number 2018/3
_chemical_oxdiff_formula C58H59BCl5N3P
_shelx_space_group_comment
;
The symmetry employed for this shelxl refinement is uniquely defined
by the following loop, which should always be used as a source of
symmetry information in preference to the above space-group names.
They are only intended as comments.
;
_diffrn_oxdiff_digest_frames
;
01ced80f71f6de9a81ac79caa7e3a2148003175e156
;
_reflns_odcompleteness_completeness 99.87
_reflns_odcompleteness_iscentric 1
_reflns_odcompleteness_theta 71.98
_olex2_refinement_description
;
1. Fixed Uiso
 At 1.2 times of:
  All C(H) groups, All C(H,H) groups
 At 1.5 times of:
  All C(H,H,H) groups
2. Restrained distances
 Cl6-C59 = Cl5-C59
 1.771 with sigma of 0.01
 Cl6-Cl5
 2.916 with sigma of 0.03
3. Uiso/Uaniso restraints and constraints
Cl5 \\sim Cl6 \\sim C59: within 2A with sigma of 0.04 and sigma for terminal
atoms of 0.08
4. Rigid body (RIGU) restrains
 Cl5, Cl6, C59
 with sigma for 1-2 distances of 0.004 and sigma for 1-3 distances of 0.004
5. Others
 Sof(Cl5)=Sof(Cl6)=Sof(C59)=Sof(H59A)=Sof(H59B)=FVAR(1)
6.a Ternary CH refined with riding coordinates:
 C10(H10), C13(H13), C22(H22), C25(H25)
6.b Secondary CH2 refined with riding coordinates:
 C34(H34A,H34B), C59(H59A,H59B)
6.c Aromatic/amide H refined with riding coordinates:
 C6(H6), C7(H7), C8(H8), C18(H18), C19(H19), C20(H20), C29(H29), C30(H30),
 C31(H31), C32(H32), C33(H33), C36(H36), C37(H37), C38(H38), C39(H39), C40(H40),
  C42(H42), C43(H43), C44(H44), C45(H45), C46(H46), C48(H48), C49(H49),
 C50(H50), C51(H51), C52(H52), C54(H54), C55(H55), C56(H56), C57(H57), C58(H58)
6.d Idealised Me refined as rotating group:
 C11(H11A,H11B,H11C), C12(H12A,H12B,H12C), C14(H14A,H14B,H14C), C15(H15A,H15B,
 H15C), C23(H23A,H23B,H23C), C24(H24A,H24B,H24C), C26(H26A,H26B,H26C), C27(H27A,
 H27B,H27C)
;
_olex2_date_sample_data_collection 2021-02-18
_olex2_submission_special_instructions 'No special instructions were received'
_oxdiff_exptl_absorpt_empirical_details
;
Empirical correction (ABSPACK) includes:
- Absorption correction using spherical harmonics
- Frame scaling
- Detector area scaling
;
_oxdiff_exptl_absorpt_empirical_full_max 1.189
_oxdiff_exptl_absorpt_empirical_full_min 0.858

loop_
_space_group_symop_operation_xyz
'x, y, z'
'-x, -y, -z'

loop_
_atom_site_label
_atom_site_type_symbol
_atom_site_fract_x
_atom_site_fract_y
_atom_site_fract_z
_atom_site_U_iso_or_equiv
_atom_site_adp_type
_atom_site_occupancy
_atom_site_site_symmetry_order
_atom_site_calc_flag
_atom_site_refinement_flags_posn
_atom_site_refinement_flags_adp
_atom_site_refinement_flags_occupancy
_atom_site_disorder_assembly
_atom_site_disorder_group
Cl1 Cl 0.20216(3) 0.90844(2) 0.03125(2) 0.02684(9) Uani 1 1 d . . . . .
Cl2 Cl 0.22734(3) 0.19883(3) 0.44324(3) 0.02974(9) Uani 1 1 d . . . . .
Cl3 Cl 0.21405(4) 0.26446(3) 0.25822(3) 0.03903(11) Uani 1 1 d . . . . .
Cl4 Cl 0.25681(3) 0.39444(2) 0.37547(2) 0.02596(8) Uani 1 1 d . . . . .
Cl5 Cl 0.38929(12) 0.91895(11) 0.49383(8) 0.0444(4) Uani 0.3530(15) 1 d D U P A -1
Cl6 Cl 0.5462(2) 1.05133(10) 0.49026(12) 0.0551(5) Uani 0.3530(15) 1 d D U P A -1
P1 P 0.09178(3) 0.77234(2) 0.17946(2) 0.01703(8) Uani 1 1 d . . . . .
N1 N 0.42679(10) 0.71421(8) 0.17201(7) 0.0178(2) Uani 1 1 d . . . . .
N2 N 0.27935(10) 0.75371(8) 0.28309(7) 0.0177(2) Uani 1 1 d . . . . .
C1 C 0.39875(12) 0.72814(9) 0.25747(9) 0.0182(3) Uani 1 1 d . . . . .
C2 C 0.32354(12) 0.73130(9) 0.14223(9) 0.0189(3) Uani 1 1 d . . . . .
C3 C 0.23148(12) 0.75667(9) 0.21105(9) 0.0181(3) Uani 1 1 d . . . . .
C4 C 0.54203(12) 0.67571(9) 0.11981(9) 0.0194(3) Uani 1 1 d . . . . .
C5 C 0.56902(12) 0.58134(10) 0.12560(10) 0.0221(3) Uani 1 1 d . . . . .
C6 C 0.67516(14) 0.54445(11) 0.06978(11) 0.0283(3) Uani 1 1 d . . . . .
H6 H 0.696685 0.481958 0.071807 0.034 Uiso 1 1 calc R . . . .
C7 C 0.74849(14) 0.59922(12) 0.01175(12) 0.0335(4) Uani 1 1 d . . . . .
H7 H 0.818191 0.573269 -0.025396 0.040 Uiso 1 1 calc R . . . .
C8 C 0.71933(14) 0.69249(11) 0.00825(11) 0.0309(3) Uani 1 1 d . . . . .
H8 H 0.770440 0.728391 -0.030748 0.037 Uiso 1 1 calc R . . . .
C9 C 0.61463(13) 0.73358(10) 0.06221(10) 0.0233(3) Uani 1 1 d . . . . .
C10 C 0.49033(13) 0.51827(10) 0.18770(10) 0.0249(3) Uani 1 1 d . . . . .
H10 H 0.424605 0.555511 0.225242 0.030 Uiso 1 1 calc R . . . .
C11 C 0.43513(15) 0.46265(11) 0.13755(11) 0.0307(3) Uani 1 1 d . . . . .
H11A H 0.390210 0.502781 0.102164 0.046 Uiso 1 1 calc GR . . . .
H11B H 0.382695 0.425578 0.178095 0.046 Uiso 1 1 calc GR . . . .
H11C H 0.497936 0.424758 0.100992 0.046 Uiso 1 1 calc GR . . . .
C12 C 0.56150(15) 0.45682(11) 0.24593(12) 0.0325(3) Uani 1 1 d . . . . .
H12A H 0.622856 0.416505 0.210953 0.049 Uiso 1 1 calc GR . . . .
H12B H 0.508405 0.422198 0.288818 0.049 Uiso 1 1 calc GR . . . .
H12C H 0.597918 0.493172 0.274558 0.049 Uiso 1 1 calc GR . . . .
C13 C 0.58617(13) 0.83638(10) 0.05543(10) 0.0258(3) Uani 1 1 d . . . . .
H13 H 0.512184 0.853663 0.099466 0.031 Uiso 1 1 calc R . . . .
C14 C 0.56617(16) 0.87287(12) -0.03451(11) 0.0335(4) Uani 1 1 d . . . . .
H14A H 0.634328 0.850676 -0.078895 0.050 Uiso 1 1 calc GR . . . .
H14B H 0.556234 0.937845 -0.038988 0.050 Uiso 1 1 calc GR . . . .
H14C H 0.495422 0.852947 -0.041973 0.050 Uiso 1 1 calc GR . . . .
C15 C 0.68724(16) 0.87941(12) 0.07340(12) 0.0348(4) Uani 1 1 d . . . . .
H15A H 0.704177 0.852607 0.127482 0.052 Uiso 1 1 calc GR . . . .
H15B H 0.662765 0.943327 0.076986 0.052 Uiso 1 1 calc GR . . . .
H15C H 0.758062 0.869221 0.026984 0.052 Uiso 1 1 calc GR . . . .
C16 C 0.22024(12) 0.79724(10) 0.36297(9) 0.0206(3) Uani 1 1 d . . . . .
C17 C 0.22149(14) 0.89109(11) 0.35906(11) 0.0291(3) Uani 1 1 d . . . . .
C18 C 0.16179(16) 0.93355(12) 0.43452(12) 0.0368(4) Uani 1 1 d . . . . .
H18 H 0.161154 0.995435 0.435302 0.044 Uiso 1 1 calc R . . . .
C19 C 0.10342(15) 0.88511(12) 0.50833(11) 0.0347(4) Uani 1 1 d . . . . .
H19 H 0.063645 0.914940 0.557778 0.042 Uiso 1 1 calc R . . . .
C20 C 0.10360(13) 0.79267(11) 0.50936(10) 0.0277(3) Uani 1 1 d . . . . .
H20 H 0.063485 0.761404 0.559438 0.033 Uiso 1 1 calc R . . . .
C21 C 0.16304(12) 0.74579(10) 0.43644(9) 0.0220(3) Uani 1 1 d . . . . .
C22 C 0.28032(16) 0.94751(11) 0.27769(13) 0.0383(4) Uani 1 1 d . . . . .
H22 H 0.318524 0.906326 0.232061 0.046 Uiso 1 1 calc R . . . .
C23 C 0.18742(19) 1.01664(12) 0.24422(14) 0.0441(5) Uani 1 1 d . . . . .
H23A H 0.127057 0.986037 0.233435 0.066 Uiso 1 1 calc GR . . . .
H23B H 0.226087 1.048249 0.191097 0.066 Uiso 1 1 calc GR . . . .
H23C H 0.150670 1.059128 0.287078 0.066 Uiso 1 1 calc GR . . . .
C24 C 0.37748(18) 0.99607(14) 0.29374(17) 0.0522(6) Uani 1 1 d . . . . .
H24A H 0.340639 1.043172 0.331773 0.078 Uiso 1 1 calc GR . . . .
H24B H 0.421353 1.022018 0.239265 0.078 Uiso 1 1 calc GR . . . .
H24C H 0.431400 0.953491 0.320258 0.078 Uiso 1 1 calc GR . . . .
C25 C 0.15982(13) 0.64442(10) 0.43962(9) 0.0240(3) Uani 1 1 d . . . . .
H25 H 0.213975 0.621748 0.386217 0.029 Uiso 1 1 calc R . . . .
C26 C 0.03315(14) 0.62515(11) 0.44345(10) 0.0283(3) Uani 1 1 d . . . . .
H26A H -0.020618 0.644427 0.496707 0.042 Uiso 1 1 calc GR . . . .
H26B H 0.034469 0.561393 0.441300 0.042 Uiso 1 1 calc GR . . . .
H26C H 0.006268 0.657573 0.394746 0.042 Uiso 1 1 calc GR . . . .
C27 C 0.20255(18) 0.59326(13) 0.51767(11) 0.0379(4) Uani 1 1 d . . . . .
H27A H 0.279422 0.608769 0.517499 0.057 Uiso 1 1 calc GR . . . .
H27B H 0.209334 0.529266 0.513704 0.057 Uiso 1 1 calc GR . . . .
H27C H 0.145677 0.609701 0.570699 0.057 Uiso 1 1 calc GR . . . .
C28 C 0.48485(12) 0.71538(10) 0.31236(9) 0.0218(3) Uani 1 1 d . . . . .
C29 C 0.48482(15) 0.64218(12) 0.37454(11) 0.0315(3) Uani 1 1 d . . . . .
H29 H 0.428302 0.602708 0.383139 0.038 Uiso 1 1 calc R . . . .
C30 C 0.56975(17) 0.62828(14) 0.42381(12) 0.0392(4) Uani 1 1 d . . . . .
H30 H 0.570298 0.579169 0.465317 0.047 Uiso 1 1 calc R . . . .
C31 C 0.65327(15) 0.68702(14) 0.41142(12) 0.0383(4) Uani 1 1 d . . . . .
H31 H 0.710299 0.677157 0.444286 0.046 Uiso 1 1 calc R . . . .
C32 C 0.65238(15) 0.76037(14) 0.35038(12) 0.0378(4) Uani 1 1 d . . . . .
H32 H 0.707866 0.800447 0.343100 0.045 Uiso 1 1 calc R . . . .
C33 C 0.56915(14) 0.77473(12) 0.29975(11) 0.0296(3) Uani 1 1 d . . . . .
H33 H 0.569693 0.823505 0.257813 0.035 Uiso 1 1 calc R . . . .
C34 C 0.30528(12) 0.72314(10) 0.05515(9) 0.0218(3) Uani 1 1 d . . . . .
H34A H 0.302114 0.660546 0.047579 0.026 Uiso 1 1 calc R . . . .
H34B H 0.370298 0.744561 0.009771 0.026 Uiso 1 1 calc R . . . .
C35 C 0.10573(12) 0.75678(10) -0.01201(9) 0.0213(3) Uani 1 1 d . . . . .
C36 C 0.10536(13) 0.66449(11) -0.01869(10) 0.0243(3) Uani 1 1 d . . . . .
H36 H 0.140140 0.621737 0.018016 0.029 Uiso 1 1 calc R . . . .
C37 C 0.05458(13) 0.63519(12) -0.07850(10) 0.0285(3) Uani 1 1 d . . . . .
H37 H 0.056586 0.573585 -0.082015 0.034 Uiso 1 1 calc R . . . .
C38 C 0.00086(13) 0.69800(13) -0.13299(10) 0.0310(3) Uani 1 1 d . . . . .
H38 H -0.031436 0.678687 -0.174182 0.037 Uiso 1 1 calc R . . . .
C39 C -0.00442(13) 0.78948(12) -0.12574(10) 0.0306(3) Uani 1 1 d . . . . .
H39 H -0.042659 0.831768 -0.160862 0.037 Uiso 1 1 calc R . . . .
C40 C 0.04747(13) 0.81859(11) -0.06587(10) 0.0251(3) Uani 1 1 d . . . . .
H40 H 0.043247 0.880315 -0.061682 0.030 Uiso 1 1 calc R . . . .
C41 C 0.02760(12) 0.66796(9) 0.20896(9) 0.0188(3) Uani 1 1 d . . . . .
C42 C 0.09482(14) 0.58550(10) 0.22704(10) 0.0247(3) Uani 1 1 d . . . . .
H42 H 0.174907 0.583295 0.227681 0.030 Uiso 1 1 calc R . . . .
C43 C 0.04214(16) 0.50659(11) 0.24409(11) 0.0302(3) Uani 1 1 d . . . . .
H43 H 0.086719 0.451616 0.256699 0.036 Uiso 1 1 calc R . . . .
C44 C -0.07676(15) 0.50986(11) 0.24230(10) 0.0285(3) Uani 1 1 d . . . . .
H44 H -0.112207 0.457107 0.254475 0.034 Uiso 1 1 calc R . . . .
C45 C -0.14312(14) 0.59127(11) 0.22247(11) 0.0298(3) Uani 1 1 d . . . . .
H45 H -0.222587 0.592904 0.220438 0.036 Uiso 1 1 calc R . . . .
C46 C -0.09140(13) 0.67038(10) 0.20564(10) 0.0249(3) Uani 1 1 d . . . . .
H46 H -0.136038 0.725006 0.192159 0.030 Uiso 1 1 calc R . . . .
C47 C -0.02020(12) 0.86083(9) 0.22804(9) 0.0195(3) Uani 1 1 d . . . . .
C48 C -0.07727(13) 0.92188(10) 0.17325(10) 0.0235(3) Uani 1 1 d . . . . .
H48 H -0.053668 0.918456 0.113219 0.028 Uiso 1 1 calc R . . . .
C49 C -0.16976(14) 0.98793(11) 0.20915(11) 0.0287(3) Uani 1 1 d . . . . .
H49 H -0.208815 1.028321 0.173103 0.034 Uiso 1 1 calc R . . . .
C50 C -0.20360(14) 0.99346(10) 0.29844(11) 0.0293(3) Uani 1 1 d . . . . .
H50 H -0.264630 1.038204 0.322103 0.035 Uiso 1 1 calc R . . . .
C51 C -0.14694(14) 0.93258(10) 0.35305(10) 0.0255(3) Uani 1 1 d . . . . .
H51 H -0.170009 0.936904 0.412967 0.031 Uiso 1 1 calc R . . . .
C52 C -0.05623(12) 0.86551(10) 0.31840(9) 0.0214(3) Uani 1 1 d . . . . .
H52 H -0.019558 0.823903 0.354938 0.026 Uiso 1 1 calc R . . . .
C53 C 0.43591(14) 0.24686(10) 0.31300(10) 0.0240(3) Uani 1 1 d . . . . .
C54 C 0.50687(15) 0.24784(12) 0.37085(12) 0.0340(4) Uani 1 1 d . . . . .
H54 H 0.469759 0.258328 0.428565 0.041 Uiso 1 1 calc R . . . .
C55 C 0.63181(16) 0.23362(13) 0.34511(15) 0.0426(4) Uani 1 1 d . . . . .
H55 H 0.677169 0.235483 0.384976 0.051 Uiso 1 1 calc R . . . .
C56 C 0.68773(16) 0.21670(12) 0.25975(15) 0.0443(5) Uani 1 1 d . . . . .
H56 H 0.771085 0.208318 0.241526 0.053 Uiso 1 1 calc R . . . .
C57 C 0.61993(18) 0.21234(12) 0.20216(12) 0.0428(5) Uani 1 1 d . . . . .
H57 H 0.657424 0.198698 0.145307 0.051 Uiso 1 1 calc R . . . .
C58 C 0.49562(17) 0.22815(11) 0.22815(11) 0.0334(4) Uani 1 1 d . . . . .
H58 H 0.451065 0.226198 0.187783 0.040 Uiso 1 1 calc R . . . .
C59 C 0.5133(6) 0.9431(4) 0.5276(5) 0.053(2) Uani 0.3530(15) 1 d D U P A -1
H59A H 0.495778 0.936916 0.590797 0.063 Uiso 0.3530(15) 1 calc R . P A -1
H59B H 0.582853 0.899460 0.505968 0.063 Uiso 0.3530(15) 1 calc R . P A -1
B1 B 0.17660(14) 0.78613(11) 0.05082(10) 0.0206(3) Uani 1 1 d . . . . .
B2 B 0.29380(16) 0.27276(12) 0.34410(11) 0.0246(3) Uani 1 1 d . . . . .

loop_
_atom_site_aniso_label
_atom_site_aniso_U_11
_atom_site_aniso_U_22
_atom_site_aniso_U_33
_atom_site_aniso_U_23
_atom_site_aniso_U_13
_atom_site_aniso_U_12
Cl1 0.02875(17) 0.02160(17) 0.02815(17) 0.00073(13) -0.00118(13) -0.00894(13)
Cl2 0.02306(17) 0.02724(18) 0.03415(19) 0.00391(14) -0.00035(14) -0.00509(13)
Cl3 0.0490(2) 0.0321(2) 0.0465(2) -0.00509(17) -0.0297(2) -0.00566(17)
Cl4 0.02434(16) 0.02168(17) 0.03071(18) -0.00515(13) -0.00414(13) -0.00177(13)
Cl5 0.0352(7) 0.0674(9) 0.0287(6) 0.0017(6) -0.0123(5) 0.0018(6)
Cl6 0.0620(12) 0.0348(7) 0.0521(9) 0.0100(6) 0.0079(8) -0.0049(7)
P1 0.01503(15) 0.01574(16) 0.01913(16) -0.00276(12) -0.00139(12) -0.00215(12)
N1 0.0147(5) 0.0173(5) 0.0205(5) -0.0040(4) -0.0004(4) -0.0040(4)
N2 0.0153(5) 0.0164(5) 0.0210(6) -0.0048(4) -0.0014(4) -0.0040(4)
C1 0.0166(6) 0.0154(6) 0.0226(6) -0.0042(5) -0.0016(5) -0.0052(5)
C2 0.0174(6) 0.0162(6) 0.0222(6) -0.0026(5) -0.0016(5) -0.0045(5)
C3 0.0168(6) 0.0160(6) 0.0210(6) -0.0028(5) -0.0019(5) -0.0037(5)
C4 0.0140(6) 0.0205(7) 0.0227(6) -0.0057(5) -0.0007(5) -0.0026(5)
C5 0.0191(6) 0.0202(7) 0.0261(7) -0.0039(5) -0.0017(5) -0.0047(5)
C6 0.0232(7) 0.0206(7) 0.0378(8) -0.0087(6) -0.0003(6) -0.0003(6)
C7 0.0216(7) 0.0312(9) 0.0410(9) -0.0117(7) 0.0068(6) -0.0007(6)
C8 0.0229(7) 0.0285(8) 0.0353(8) -0.0050(6) 0.0074(6) -0.0075(6)
C9 0.0198(6) 0.0217(7) 0.0268(7) -0.0047(6) 0.0005(5) -0.0059(5)
C10 0.0243(7) 0.0193(7) 0.0296(7) -0.0028(6) -0.0014(6) -0.0065(6)
C11 0.0321(8) 0.0237(8) 0.0378(8) -0.0025(6) -0.0067(7) -0.0109(6)
C12 0.0336(8) 0.0248(8) 0.0395(9) 0.0017(7) -0.0090(7) -0.0081(6)
C13 0.0237(7) 0.0211(7) 0.0289(7) -0.0036(6) 0.0028(6) -0.0062(6)
C14 0.0366(9) 0.0284(8) 0.0314(8) -0.0005(6) -0.0003(7) -0.0073(7)
C15 0.0346(8) 0.0266(8) 0.0436(9) -0.0035(7) -0.0041(7) -0.0136(7)
C16 0.0161(6) 0.0227(7) 0.0233(7) -0.0091(5) -0.0012(5) -0.0036(5)
C17 0.0235(7) 0.0252(8) 0.0370(8) -0.0133(6) 0.0037(6) -0.0086(6)
C18 0.0333(8) 0.0291(8) 0.0454(10) -0.0213(8) 0.0070(7) -0.0105(7)
C19 0.0290(8) 0.0379(9) 0.0356(9) -0.0226(7) 0.0049(7) -0.0058(7)
C20 0.0224(7) 0.0345(9) 0.0242(7) -0.0097(6) 0.0007(6) -0.0032(6)
C21 0.0181(6) 0.0258(7) 0.0222(7) -0.0070(6) -0.0036(5) -0.0016(5)
C22 0.0393(9) 0.0217(8) 0.0467(10) -0.0134(7) 0.0132(8) -0.0134(7)
C23 0.0544(11) 0.0265(9) 0.0475(11) -0.0030(8) 0.0033(9) -0.0195(8)
C24 0.0344(9) 0.0318(10) 0.0818(16) -0.0180(10) 0.0142(10) -0.0159(8)
C25 0.0263(7) 0.0215(7) 0.0203(7) -0.0017(5) -0.0002(5) -0.0009(6)
C26 0.0289(8) 0.0235(7) 0.0287(8) -0.0023(6) 0.0024(6) -0.0080(6)
C27 0.0445(10) 0.0367(9) 0.0261(8) 0.0007(7) -0.0057(7) 0.0056(8)
C28 0.0165(6) 0.0270(7) 0.0223(7) -0.0103(6) -0.0023(5) -0.0017(5)
C29 0.0287(8) 0.0359(9) 0.0317(8) -0.0017(7) -0.0097(6) -0.0062(7)
C30 0.0357(9) 0.0490(11) 0.0334(9) -0.0012(8) -0.0138(7) -0.0001(8)
C31 0.0245(8) 0.0606(12) 0.0332(9) -0.0211(8) -0.0105(7) 0.0026(7)
C32 0.0228(7) 0.0519(11) 0.0441(10) -0.0212(8) -0.0079(7) -0.0086(7)
C33 0.0223(7) 0.0339(8) 0.0346(8) -0.0088(7) -0.0050(6) -0.0087(6)
C34 0.0180(6) 0.0259(7) 0.0205(6) -0.0054(5) -0.0013(5) -0.0023(5)
C35 0.0169(6) 0.0259(7) 0.0183(6) -0.0020(5) 0.0007(5) -0.0026(5)
C36 0.0207(6) 0.0268(7) 0.0245(7) -0.0052(6) -0.0043(5) 0.0000(6)
C37 0.0220(7) 0.0328(8) 0.0309(8) -0.0116(6) -0.0040(6) -0.0018(6)
C38 0.0198(7) 0.0484(10) 0.0253(7) -0.0102(7) -0.0036(6) -0.0040(6)
C39 0.0193(7) 0.0441(10) 0.0254(7) 0.0036(7) -0.0051(6) -0.0015(6)
C40 0.0191(6) 0.0283(8) 0.0243(7) 0.0028(6) -0.0013(5) -0.0024(6)
C41 0.0200(6) 0.0177(6) 0.0183(6) -0.0030(5) -0.0019(5) -0.0046(5)
C42 0.0245(7) 0.0210(7) 0.0300(7) -0.0036(6) -0.0091(6) -0.0024(6)
C43 0.0401(9) 0.0180(7) 0.0347(8) -0.0024(6) -0.0129(7) -0.0035(6)
C44 0.0370(8) 0.0227(7) 0.0270(7) -0.0041(6) -0.0030(6) -0.0141(6)
C45 0.0233(7) 0.0311(8) 0.0364(8) -0.0059(7) -0.0041(6) -0.0107(6)
C46 0.0194(7) 0.0220(7) 0.0326(8) -0.0025(6) -0.0046(6) -0.0033(5)
C47 0.0161(6) 0.0159(6) 0.0251(7) -0.0034(5) -0.0011(5) -0.0031(5)
C48 0.0229(7) 0.0213(7) 0.0244(7) -0.0021(5) -0.0025(5) -0.0028(5)
C49 0.0273(7) 0.0221(7) 0.0314(8) 0.0012(6) -0.0033(6) 0.0029(6)
C50 0.0284(7) 0.0195(7) 0.0327(8) -0.0032(6) 0.0026(6) 0.0024(6)
C51 0.0262(7) 0.0217(7) 0.0248(7) -0.0041(6) 0.0015(6) -0.0033(6)
C52 0.0209(6) 0.0183(7) 0.0235(7) -0.0005(5) -0.0022(5) -0.0041(5)
C53 0.0269(7) 0.0183(7) 0.0252(7) -0.0031(5) -0.0013(6) -0.0053(5)
C54 0.0242(8) 0.0417(10) 0.0358(9) -0.0157(7) -0.0031(6) -0.0010(7)
C55 0.0245(8) 0.0393(10) 0.0636(13) -0.0162(9) -0.0072(8) -0.0005(7)
C56 0.0264(8) 0.0258(9) 0.0653(13) -0.0016(8) 0.0132(8) 0.0002(7)
C57 0.0471(11) 0.0287(9) 0.0343(9) 0.0014(7) 0.0140(8) 0.0056(8)
C58 0.0453(10) 0.0219(8) 0.0264(8) -0.0022(6) 0.0001(7) 0.0006(7)
C59 0.030(3) 0.063(4) 0.073(5) 0.008(3) -0.030(3) -0.012(3)
B1 0.0193(7) 0.0198(7) 0.0202(7) -0.0005(6) -0.0003(6) -0.0035(6)
B2 0.0274(8) 0.0214(8) 0.0264(8) -0.0018(6) -0.0077(6) -0.0055(6)

loop_
_atom_type_symbol
_atom_type_description
_atom_type_scat_dispersion_real
_atom_type_scat_dispersion_imag
_atom_type_scat_source
C C 0.0181 0.0091 'International Tables Vol C Tables 4.2.6.8 and 6.1.1.4'
H H 0.0000 0.0000 'International Tables Vol C Tables 4.2.6.8 and 6.1.1.4'
B B 0.0090 0.0039 'International Tables Vol C Tables 4.2.6.8 and 6.1.1.4'
Cl Cl 0.3639 0.7018 'International Tables Vol C Tables 4.2.6.8 and 6.1.1.4'
N N 0.0311 0.0180 'International Tables Vol C Tables 4.2.6.8 and 6.1.1.4'
P P 0.2955 0.4335 'International Tables Vol C Tables 4.2.6.8 and 6.1.1.4'

loop_
_exptl_crystal_face_index_h
_exptl_crystal_face_index_k
_exptl_crystal_face_index_l
_exptl_crystal_face_perp_dist
0 1 -2 0.0273
0 1 2 0.0165
0 -1 -2 0.0165
0 -1 0 0.0246
5 1 2 0.0844
-5 -3 0 0.0724

loop_
_geom_angle_atom_site_label_1
_geom_angle_atom_site_label_2
_geom_angle_atom_site_label_3
_geom_angle
_geom_angle_site_symmetry_1
_geom_angle_site_symmetry_3
_geom_angle_publ_flag
C3 P1 C41 108.08(6) . . ?
C3 P1 C47 116.22(6) . . ?
C3 P1 B1 91.86(6) . . ?
C41 P1 B1 112.25(6) . . ?
C47 P1 C41 107.08(6) . . ?
C47 P1 B1 120.42(7) . . ?
C1 N1 C2 109.04(11) . . ?
C1 N1 C4 127.33(12) . . ?
C2 N1 C4 123.14(11) . . ?
C1 N2 C3 107.98(11) . . ?
C1 N2 C16 123.98(11) . . ?
C3 N2 C16 125.44(11) . . ?
N1 C1 C28 125.03(12) . . ?
N2 C1 N1 108.35(12) . . ?
N2 C1 C28 126.60(12) . . ?
N1 C2 C34 130.27(12) . . ?
C3 C2 N1 106.99(12) . . ?
C3 C2 C34 122.72(13) . . ?
N2 C3 P1 142.36(10) . . ?
C2 C3 P1 109.70(10) . . ?
C2 C3 N2 107.63(12) . . ?
C5 C4 N1 117.03(12) . . ?
C5 C4 C9 123.87(13) . . ?
C9 C4 N1 118.90(12) . . ?
C4 C5 C10 124.07(13) . . ?
C6 C5 C4 116.74(13) . . ?
C6 C5 C10 119.18(13) . . ?
C5 C6 H6 119.5 . . ?
C7 C6 C5 121.05(14) . . ?
C7 C6 H6 119.5 . . ?
C6 C7 H7 119.7 . . ?
C6 C7 C8 120.62(14) . . ?
C8 C7 H7 119.7 . . ?
C7 C8 H8 119.4 . . ?
C7 C8 C9 121.17(14) . . ?
C9 C8 H8 119.4 . . ?
C4 C9 C13 124.31(12) . . ?
C8 C9 C4 116.54(14) . . ?
C8 C9 C13 119.15(13) . . ?
C5 C10 H10 108.0 . . ?
C5 C10 C11 110.90(13) . . ?
C5 C10 C12 110.69(12) . . ?
C11 C10 H10 108.0 . . ?
C12 C10 H10 108.0 . . ?
C12 C10 C11 111.18(13) . . ?
C10 C11 H11A 109.5 . . ?
C10 C11 H11B 109.5 . . ?
C10 C11 H11C 109.5 . . ?
H11A C11 H11B 109.5 . . ?
H11A C11 H11C 109.5 . . ?
H11B C11 H11C 109.5 . . ?
C10 C12 H12A 109.5 . . ?
C10 C12 H12B 109.5 . . ?
C10 C12 H12C 109.5 . . ?
H12A C12 H12B 109.5 . . ?
H12A C12 H12C 109.5 . . ?
H12B C12 H12C 109.5 . . ?
C9 C13 H13 108.3 . . ?
C9 C13 C14 111.23(13) . . ?
C9 C13 C15 110.78(13) . . ?
C14 C13 H13 108.3 . . ?
C14 C13 C15 109.72(13) . . ?
C15 C13 H13 108.3 . . ?
C13 C14 H14A 109.5 . . ?
C13 C14 H14B 109.5 . . ?
C13 C14 H14C 109.5 . . ?
H14A C14 H14B 109.5 . . ?
H14A C14 H14C 109.5 . . ?
H14B C14 H14C 109.5 . . ?
C13 C15 H15A 109.5 . . ?
C13 C15 H15B 109.5 . . ?
C13 C15 H15C 109.5 . . ?
H15A C15 H15B 109.5 . . ?
H15A C15 H15C 109.5 . . ?
H15B C15 H15C 109.5 . . ?
C17 C16 N2 116.12(13) . . ?
C21 C16 N2 119.56(12) . . ?
C21 C16 C17 124.27(13) . . ?
C16 C17 C22 124.06(13) . . ?
C18 C17 C16 116.35(15) . . ?
C18 C17 C22 119.57(14) . . ?
C17 C18 H18 119.4 . . ?
C19 C18 C17 121.11(15) . . ?
C19 C18 H18 119.4 . . ?
C18 C19 H19 119.6 . . ?
C18 C19 C20 120.77(14) . . ?
C20 C19 H19 119.6 . . ?
C19 C20 H20 119.5 . . ?
C19 C20 C21 121.04(15) . . ?
C21 C20 H20 119.5 . . ?
C16 C21 C25 124.00(12) . . ?
C20 C21 C16 116.46(14) . . ?
C20 C21 C25 119.52(14) . . ?
C17 C22 H22 107.9 . . ?
C17 C22 C24 112.08(18) . . ?
C23 C22 C17 111.33(14) . . ?
C23 C22 H22 107.9 . . ?
C23 C22 C24 109.51(15) . . ?
C24 C22 H22 107.9 . . ?
C22 C23 H23A 109.5 . . ?
C22 C23 H23B 109.5 . . ?
C22 C23 H23C 109.5 . . ?
H23A C23 H23B 109.5 . . ?
H23A C23 H23C 109.5 . . ?
H23B C23 H23C 109.5 . . ?
C22 C24 H24A 109.5 . . ?
C22 C24 H24B 109.5 . . ?
C22 C24 H24C 109.5 . . ?
H24A C24 H24B 109.5 . . ?
H24A C24 H24C 109.5 . . ?
H24B C24 H24C 109.5 . . ?
C21 C25 H25 108.2 . . ?
C21 C25 C26 110.97(12) . . ?
C21 C25 C27 111.54(13) . . ?
C26 C25 H25 108.2 . . ?
C27 C25 H25 108.2 . . ?
C27 C25 C26 109.56(13) . . ?
C25 C26 H26A 109.5 . . ?
C25 C26 H26B 109.5 . . ?
C25 C26 H26C 109.5 . . ?
H26A C26 H26B 109.5 . . ?
H26A C26 H26C 109.5 . . ?
H26B C26 H26C 109.5 . . ?
C25 C27 H27A 109.5 . . ?
C25 C27 H27B 109.5 . . ?
C25 C27 H27C 109.5 . . ?
H27A C27 H27B 109.5 . . ?
H27A C27 H27C 109.5 . . ?
H27B C27 H27C 109.5 . . ?
C29 C28 C1 119.82(13) . . ?
C29 C28 C33 120.22(14) . . ?
C33 C28 C1 119.92(14) . . ?
C28 C29 H29 120.2 . . ?
C28 C29 C30 119.58(16) . . ?
C30 C29 H29 120.2 . . ?
C29 C30 H30 119.9 . . ?
C31 C30 C29 120.27(18) . . ?
C31 C30 H30 119.9 . . ?
C30 C31 H31 119.9 . . ?
C30 C31 C32 120.14(16) . . ?
C32 C31 H31 119.9 . . ?
C31 C32 H32 119.8 . . ?
C31 C32 C33 120.41(16) . . ?
C33 C32 H32 119.8 . . ?
C28 C33 H33 120.3 . . ?
C32 C33 C28 119.37(17) . . ?
C32 C33 H33 120.3 . . ?
C2 C34 H34A 110.5 . . ?
C2 C34 H34B 110.5 . . ?
C2 C34 B1 106.13(11) . . ?
H34A C34 H34B 108.7 . . ?
B1 C34 H34A 110.5 . . ?
B1 C34 H34B 110.5 . . ?
C36 C35 B1 119.69(13) . . ?
C40 C35 C36 116.88(14) . . ?
C40 C35 B1 123.34(14) . . ?
C35 C36 H36 119.0 . . ?
C37 C36 C35 121.93(15) . . ?
C37 C36 H36 119.0 . . ?
C36 C37 H37 120.1 . . ?
C38 C37 C36 119.87(15) . . ?
C38 C37 H37 120.1 . . ?
C37 C38 H38 120.2 . . ?
C39 C38 C37 119.64(15) . . ?
C39 C38 H38 120.2 . . ?
C38 C39 H39 119.9 . . ?
C38 C39 C40 120.23(15) . . ?
C40 C39 H39 119.9 . . ?
C35 C40 H40 119.3 . . ?
C39 C40 C35 121.38(15) . . ?
C39 C40 H40 119.3 . . ?
C42 C41 P1 122.67(11) . . ?
C42 C41 C46 119.69(13) . . ?
C46 C41 P1 117.40(11) . . ?
C41 C42 H42 120.0 . . ?
C43 C42 C41 119.98(14) . . ?
C43 C42 H42 120.0 . . ?
C42 C43 H43 120.0 . . ?
C44 C43 C42 119.94(15) . . ?
C44 C43 H43 120.0 . . ?
C43 C44 H44 119.8 . . ?
C45 C44 C43 120.31(14) . . ?
C45 C44 H44 119.8 . . ?
C44 C45 H45 119.9 . . ?
C44 C45 C46 120.13(14) . . ?
C46 C45 H45 119.9 . . ?
C41 C46 H46 120.0 . . ?
C45 C46 C41 119.92(14) . . ?
C45 C46 H46 120.0 . . ?
C48 C47 P1 117.93(11) . . ?
C48 C47 C52 120.27(13) . . ?
C52 C47 P1 121.64(11) . . ?
C47 C48 H48 120.2 . . ?
C49 C48 C47 119.54(14) . . ?
C49 C48 H48 120.2 . . ?
C48 C49 H49 120.0 . . ?
C50 C49 C48 120.02(15) . . ?
C50 C49 H49 120.0 . . ?
C49 C50 H50 119.8 . . ?
C49 C50 C51 120.46(14) . . ?
C51 C50 H50 119.8 . . ?
C50 C51 H51 119.9 . . ?
C52 C51 C50 120.16(14) . . ?
C52 C51 H51 119.9 . . ?
C47 C52 H52 120.2 . . ?
C51 C52 C47 119.52(14) . . ?
C51 C52 H52 120.2 . . ?
C54 C53 C58 116.73(15) . . ?
C54 C53 B2 119.68(13) . . ?
C58 C53 B2 123.47(15) . . ?
C53 C54 H54 119.0 . . ?
C53 C54 C55 122.07(17) . . ?
C55 C54 H54 119.0 . . ?
C54 C55 H55 120.3 . . ?
C56 C55 C54 119.37(19) . . ?
C56 C55 H55 120.3 . . ?
C55 C56 H56 120.1 . . ?
C57 C56 C55 119.73(17) . . ?
C57 C56 H56 120.1 . . ?
C56 C57 H57 119.8 . . ?
C56 C57 C58 120.36(17) . . ?
C58 C57 H57 119.8 . . ?
C53 C58 H58 119.2 . . ?
C57 C58 C53 121.68(18) . . ?
C57 C58 H58 119.2 . . ?
Cl5 C59 H59A 109.2 . . ?
Cl5 C59 H59B 109.2 . . ?
Cl6 C59 Cl5 111.9(4) . . ?
Cl6 C59 H59A 109.2 . . ?
Cl6 C59 H59B 109.2 . . ?
H59A C59 H59B 107.9 . . ?
Cl1 B1 P1 103.93(7) . . ?
C34 B1 Cl1 108.27(10) . . ?
C34 B1 P1 98.58(9) . . ?
C35 B1 Cl1 114.19(11) . . ?
C35 B1 P1 113.92(10) . . ?
C35 B1 C34 116.23(12) . . ?
Cl2 B2 Cl4 107.08(9) . . ?
Cl3 B2 Cl2 107.64(8) . . ?
Cl3 B2 Cl4 107.31(9) . . ?
C53 B2 Cl2 111.80(11) . . ?
C53 B2 Cl3 113.26(11) . . ?
C53 B2 Cl4 109.46(10) . . ?

loop_
_geom_bond_atom_site_label_1
_geom_bond_atom_site_label_2
_geom_bond_distance
_geom_bond_site_symmetry_2
_geom_bond_publ_flag
Cl1 B1 1.8855(16) . ?
Cl2 B2 1.8859(18) . ?
Cl3 B2 1.8664(18) . ?
Cl4 B2 1.9045(17) . ?
Cl5 C59 1.767(6) . ?
Cl6 C59 1.732(6) . ?
P1 C3 1.7945(14) . ?
P1 C41 1.8064(14) . ?
P1 C47 1.7957(14) . ?
P1 B1 2.0350(16) . ?
N1 C1 1.3499(18) . ?
N1 C2 1.3779(18) . ?
N1 C4 1.4532(16) . ?
N2 C1 1.3475(17) . ?
N2 C3 1.3925(18) . ?
N2 C16 1.4570(17) . ?
C1 C28 1.4678(19) . ?
C2 C3 1.3628(18) . ?
C2 C34 1.4790(19) . ?
C4 C5 1.398(2) . ?
C4 C9 1.401(2) . ?
C5 C6 1.397(2) . ?
C5 C10 1.519(2) . ?
C6 H6 0.9300 . ?
C6 C7 1.379(2) . ?
C7 H7 0.9300 . ?
C7 C8 1.384(2) . ?
C8 H8 0.9300 . ?
C8 C9 1.395(2) . ?
C9 C13 1.522(2) . ?
C10 H10 0.9800 . ?
C10 C11 1.533(2) . ?
C10 C12 1.529(2) . ?
C11 H11A 0.9600 . ?
C11 H11B 0.9600 . ?
C11 H11C 0.9600 . ?
C12 H12A 0.9600 . ?
C12 H12B 0.9600 . ?
C12 H12C 0.9600 . ?
C13 H13 0.9800 . ?
C13 C14 1.533(2) . ?
C13 C15 1.533(2) . ?
C14 H14A 0.9600 . ?
C14 H14B 0.9600 . ?
C14 H14C 0.9600 . ?
C15 H15A 0.9600 . ?
C15 H15B 0.9600 . ?
C15 H15C 0.9600 . ?
C16 C17 1.406(2) . ?
C16 C21 1.400(2) . ?
C17 C18 1.394(2) . ?
C17 C22 1.529(2) . ?
C18 H18 0.9300 . ?
C18 C19 1.385(3) . ?
C19 H19 0.9300 . ?
C19 C20 1.386(2) . ?
C20 H20 0.9300 . ?
C20 C21 1.396(2) . ?
C21 C25 1.524(2) . ?
C22 H22 0.9800 . ?
C22 C23 1.526(3) . ?
C22 C24 1.530(3) . ?
C23 H23A 0.9600 . ?
C23 H23B 0.9600 . ?
C23 H23C 0.9600 . ?
C24 H24A 0.9600 . ?
C24 H24B 0.9600 . ?
C24 H24C 0.9600 . ?
C25 H25 0.9800 . ?
C25 C26 1.533(2) . ?
C25 C27 1.532(2) . ?
C26 H26A 0.9600 . ?
C26 H26B 0.9600 . ?
C26 H26C 0.9600 . ?
C27 H27A 0.9600 . ?
C27 H27B 0.9600 . ?
C27 H27C 0.9600 . ?
C28 C29 1.389(2) . ?
C28 C33 1.393(2) . ?
C29 H29 0.9300 . ?
C29 C30 1.389(2) . ?
C30 H30 0.9300 . ?
C30 C31 1.379(3) . ?
C31 H31 0.9300 . ?
C31 C32 1.380(3) . ?
C32 H32 0.9300 . ?
C32 C33 1.389(2) . ?
C33 H33 0.9300 . ?
C34 H34A 0.9700 . ?
C34 H34B 0.9700 . ?
C34 B1 1.648(2) . ?
C35 C36 1.404(2) . ?
C35 C40 1.400(2) . ?
C35 B1 1.590(2) . ?
C36 H36 0.9300 . ?
C36 C37 1.388(2) . ?
C37 H37 0.9300 . ?
C37 C38 1.387(2) . ?
C38 H38 0.9300 . ?
C38 C39 1.383(3) . ?
C39 H39 0.9300 . ?
C39 C40 1.396(2) . ?
C40 H40 0.9300 . ?
C41 C42 1.394(2) . ?
C41 C46 1.394(2) . ?
C42 H42 0.9300 . ?
C42 C43 1.389(2) . ?
C43 H43 0.9300 . ?
C43 C44 1.384(2) . ?
C44 H44 0.9300 . ?
C44 C45 1.384(2) . ?
C45 H45 0.9300 . ?
C45 C46 1.386(2) . ?
C46 H46 0.9300 . ?
C47 C48 1.397(2) . ?
C47 C52 1.399(2) . ?
C48 H48 0.9300 . ?
C48 C49 1.393(2) . ?
C49 H49 0.9300 . ?
C49 C50 1.384(2) . ?
C50 H50 0.9300 . ?
C50 C51 1.391(2) . ?
C51 H51 0.9300 . ?
C51 C52 1.385(2) . ?
C52 H52 0.9300 . ?
C53 C54 1.390(2) . ?
C53 C58 1.390(2) . ?
C53 B2 1.596(2) . ?
C54 H54 0.9300 . ?
C54 C55 1.393(2) . ?
C55 H55 0.9300 . ?
C55 C56 1.382(3) . ?
C56 H56 0.9300 . ?
C56 C57 1.369(3) . ?
C57 H57 0.9300 . ?
C57 C58 1.387(3) . ?
C58 H58 0.9300 . ?
C59 H59A 0.9700 . ?
C59 H59B 0.9700 . ?

loop_
_geom_torsion_atom_site_label_1
_geom_torsion_atom_site_label_2
_geom_torsion_atom_site_label_3
_geom_torsion_atom_site_label_4
_geom_torsion
_geom_torsion_site_symmetry_1
_geom_torsion_site_symmetry_2
_geom_torsion_site_symmetry_3
_geom_torsion_site_symmetry_4
_geom_torsion_publ_flag
P1 C41 C42 C43 -176.02(12) . . . . ?
P1 C41 C46 C45 176.12(12) . . . . ?
P1 C47 C48 C49 176.02(12) . . . . ?
P1 C47 C52 C51 -176.99(11) . . . . ?
N1 C1 C28 C29 -107.67(17) . . . . ?
N1 C1 C28 C33 69.95(19) . . . . ?
N1 C2 C3 P1 -175.87(9) . . . . ?
N1 C2 C3 N2 -0.77(15) . . . . ?
N1 C2 C34 B1 -160.25(14) . . . . ?
N1 C4 C5 C6 174.68(13) . . . . ?
N1 C4 C5 C10 -5.0(2) . . . . ?
N1 C4 C9 C8 -174.59(14) . . . . ?
N1 C4 C9 C13 5.4(2) . . . . ?
N2 C1 C28 C29 70.98(19) . . . . ?
N2 C1 C28 C33 -111.40(17) . . . . ?
N2 C16 C17 C18 178.05(14) . . . . ?
N2 C16 C17 C22 -0.2(2) . . . . ?
N2 C16 C21 C20 -177.15(13) . . . . ?
N2 C16 C21 C25 1.2(2) . . . . ?
C1 N1 C2 C3 0.42(15) . . . . ?
C1 N1 C2 C34 -177.74(14) . . . . ?
C1 N1 C4 C5 81.17(17) . . . . ?
C1 N1 C4 C9 -103.82(17) . . . . ?
C1 N2 C3 P1 173.28(14) . . . . ?
C1 N2 C3 C2 0.84(15) . . . . ?
C1 N2 C16 C17 81.84(18) . . . . ?
C1 N2 C16 C21 -100.46(16) . . . . ?
C1 C28 C29 C30 177.32(15) . . . . ?
C1 C28 C33 C32 -178.12(14) . . . . ?
C2 N1 C1 N2 0.11(15) . . . . ?
C2 N1 C1 C28 178.97(13) . . . . ?
C2 N1 C4 C5 -89.90(17) . . . . ?
C2 N1 C4 C9 85.12(17) . . . . ?
C2 C34 B1 Cl1 77.28(12) . . . . ?
C2 C34 B1 P1 -30.55(12) . . . . ?
C2 C34 B1 C35 -152.66(12) . . . . ?
C3 P1 C41 C42 -17.72(14) . . . . ?
C3 P1 C41 C46 167.96(11) . . . . ?
C3 P1 C47 C48 131.57(11) . . . . ?
C3 P1 C47 C52 -52.94(13) . . . . ?
C3 N2 C1 N1 -0.58(15) . . . . ?
C3 N2 C1 C28 -179.42(13) . . . . ?
C3 N2 C16 C17 -77.62(17) . . . . ?
C3 N2 C16 C21 100.08(17) . . . . ?
C3 C2 C34 B1 21.85(18) . . . . ?
C4 N1 C1 N2 -171.99(12) . . . . ?
C4 N1 C1 C28 6.9(2) . . . . ?
C4 N1 C2 C3 172.91(12) . . . . ?
C4 N1 C2 C34 -5.2(2) . . . . ?
C4 C5 C6 C7 -0.4(2) . . . . ?
C4 C5 C10 C11 112.48(16) . . . . ?
C4 C5 C10 C12 -123.63(16) . . . . ?
C4 C9 C13 C14 -116.30(16) . . . . ?
C4 C9 C13 C15 121.38(16) . . . . ?
C5 C4 C9 C8 0.1(2) . . . . ?
C5 C4 C9 C13 -179.94(14) . . . . ?
C5 C6 C7 C8 0.9(3) . . . . ?
C6 C5 C10 C11 -67.19(19) . . . . ?
C6 C5 C10 C12 56.70(19) . . . . ?
C6 C7 C8 C9 -0.9(3) . . . . ?
C7 C8 C9 C4 0.4(2) . . . . ?
C7 C8 C9 C13 -179.59(16) . . . . ?
C8 C9 C13 C14 63.69(19) . . . . ?
C8 C9 C13 C15 -58.6(2) . . . . ?
C9 C4 C5 C6 -0.1(2) . . . . ?
C9 C4 C5 C10 -179.74(14) . . . . ?
C10 C5 C6 C7 179.28(16) . . . . ?
C16 N2 C1 N1 -163.09(12) . . . . ?
C16 N2 C1 C28 18.1(2) . . . . ?
C16 N2 C3 P1 -24.5(2) . . . . ?
C16 N2 C3 C2 163.03(12) . . . . ?
C16 C17 C18 C19 -0.9(3) . . . . ?
C16 C17 C22 C23 115.57(18) . . . . ?
C16 C17 C22 C24 -121.38(17) . . . . ?
C16 C21 C25 C26 -109.84(16) . . . . ?
C16 C21 C25 C27 127.70(15) . . . . ?
C17 C16 C21 C20 0.4(2) . . . . ?
C17 C16 C21 C25 178.67(14) . . . . ?
C17 C18 C19 C20 0.5(3) . . . . ?
C18 C17 C22 C23 -62.6(2) . . . . ?
C18 C17 C22 C24 60.4(2) . . . . ?
C18 C19 C20 C21 0.4(3) . . . . ?
C19 C20 C21 C16 -0.8(2) . . . . ?
C19 C20 C21 C25 -179.18(15) . . . . ?
C20 C21 C25 C26 68.42(17) . . . . ?
C20 C21 C25 C27 -54.03(18) . . . . ?
C21 C16 C17 C18 0.5(2) . . . . ?
C21 C16 C17 C22 -177.76(16) . . . . ?
C22 C17 C18 C19 177.41(18) . . . . ?
C28 C29 C30 C31 0.3(3) . . . . ?
C29 C28 C33 C32 -0.5(2) . . . . ?
C29 C30 C31 C32 0.5(3) . . . . ?
C30 C31 C32 C33 -1.3(3) . . . . ?
C31 C32 C33 C28 1.3(2) . . . . ?
C33 C28 C29 C30 -0.3(2) . . . . ?
C34 C2 C3 P1 2.46(17) . . . . ?
C34 C2 C3 N2 177.56(12) . . . . ?
C35 C36 C37 C38 -0.9(2) . . . . ?
C36 C35 C40 C39 -2.4(2) . . . . ?
C36 C35 B1 Cl1 165.01(11) . . . . ?
C36 C35 B1 P1 -75.79(15) . . . . ?
C36 C35 B1 C34 37.82(18) . . . . ?
C36 C37 C38 C39 -1.7(2) . . . . ?
C37 C38 C39 C40 2.1(2) . . . . ?
C38 C39 C40 C35 0.0(2) . . . . ?
C40 C35 C36 C37 2.8(2) . . . . ?
C40 C35 B1 Cl1 -11.44(17) . . . . ?
C40 C35 B1 P1 107.77(14) . . . . ?
C40 C35 B1 C34 -138.63(14) . . . . ?
C41 P1 C3 N2 -78.10(17) . . . . ?
C41 P1 C3 C2 94.24(11) . . . . ?
C41 P1 C47 C48 -107.55(11) . . . . ?
C41 P1 C47 C52 67.94(13) . . . . ?
C41 C42 C43 C44 0.6(2) . . . . ?
C42 C41 C46 C45 1.6(2) . . . . ?
C42 C43 C44 C45 0.8(2) . . . . ?
C43 C44 C45 C46 -1.0(2) . . . . ?
C44 C45 C46 C41 -0.2(2) . . . . ?
C46 C41 C42 C43 -1.8(2) . . . . ?
C47 P1 C3 N2 42.24(19) . . . . ?
C47 P1 C3 C2 -145.41(10) . . . . ?
C47 P1 C41 C42 -143.63(12) . . . . ?
C47 P1 C41 C46 42.05(13) . . . . ?
C47 C48 C49 C50 0.8(2) . . . . ?
C48 C47 C52 C51 -1.6(2) . . . . ?
C48 C49 C50 C51 -0.9(2) . . . . ?
C49 C50 C51 C52 -0.2(2) . . . . ?
C50 C51 C52 C47 1.5(2) . . . . ?
C52 C47 C48 C49 0.5(2) . . . . ?
C53 C54 C55 C56 -0.9(3) . . . . ?
C54 C53 C58 C57 -0.8(2) . . . . ?
C54 C53 B2 Cl2 -56.63(18) . . . . ?
C54 C53 B2 Cl3 -178.45(13) . . . . ?
C54 C53 B2 Cl4 61.85(17) . . . . ?
C54 C55 C56 C57 -1.3(3) . . . . ?
C55 C56 C57 C58 2.4(3) . . . . ?
C56 C57 C58 C53 -1.4(3) . . . . ?
C58 C53 C54 C55 1.9(3) . . . . ?
C58 C53 B2 Cl2 127.47(14) . . . . ?
C58 C53 B2 Cl3 5.7(2) . . . . ?
C58 C53 B2 Cl4 -114.05(15) . . . . ?
B1 P1 C3 N2 167.74(17) . . . . ?
B1 P1 C3 C2 -19.91(11) . . . . ?
B1 P1 C41 C42 82.10(13) . . . . ?
B1 P1 C41 C46 -92.22(12) . . . . ?
B1 P1 C47 C48 22.23(14) . . . . ?
B1 P1 C47 C52 -162.28(11) . . . . ?
B1 C35 C36 C37 -173.83(13) . . . . ?
B1 C35 C40 C39 174.13(13) . . . . ?
B2 C53 C54 C55 -174.26(16) . . . . ?
B2 C53 C58 C57 175.24(15) . . . . ?

loop_
_exptl_oxdiff_crystal_face_indexfrac_h
_exptl_oxdiff_crystal_face_indexfrac_k
_exptl_oxdiff_crystal_face_indexfrac_l
_exptl_oxdiff_crystal_face_x
_exptl_oxdiff_crystal_face_y
_exptl_oxdiff_crystal_face_z
-0.0118 1.0060 -1.9993 -0.1287 0.0056 0.1951
0.0051 0.9960 2.0050 0.2169 0.0262 -0.0084
-0.0051 -0.9960 -2.0050 -0.2169 -0.0262 0.0084
0.0033 -1.0010 -0.0029 -0.0441 -0.0159 -0.0933
5.0020 1.0197 1.9739 -0.0634 0.6531 -0.0908
-4.9869 -3.0268 0.0225 0.1479 -0.6746 -0.1977
